data_1567257
loop_
_publ_author_name
'Kosterina, E. V.'
'Troyanov, S. I.'
'Aslanov, L. A.'
'Kemnitz, E.'

_publ_section_title
;
 Superacid Univalent Metal Phosphites (MH2PO3)2 x H3PO3 (M = Rb, Tl(I))
 and MH2PO3 x H3PO3 (M = K, Cs): Synthesis and Structure
;
_journal_issue 8
_journal_name_full 'Russian Journal of Coordination Chemistry'
_journal_page_first 527
_journal_page_last 536
_journal_paper_doi 10.1023/A:1011393810002
_journal_volume 27
_journal_year 2001
_chemical_formula_moiety '2(Rb H2 O3 P), H3 O3 P'
_chemical_formula_sum 'H7 O9 P3 Rb2'
_chemical_formula_weight 414.91
_chemical_name_common
;
Bis(rubidum hydrogenphosphonate) phosphonic acid
;
_chemical_name_systematic
;
Bis(rubidium phosphite) phosphonic acid solvate
;
_space_group_crystal_system triclinic
_space_group_IT_number 2
_space_group_name_Hall '-P 1'
_space_group_name_H-M_alt 'P -1'
_symmetry_space_group_name_H-M 'P -1'
_audit_creation_method 'manually at INEOS RAS'
_cell_angle_alpha 79.36(3)
_cell_angle_beta 67.60(2)
_cell_angle_gamma 88.13(3)
_cell_formula_units_Z 2
_cell_length_a 7.713(2)
_cell_length_b 8.679(3)
_cell_length_c 9.235(3)
_cell_volume 561.2(3)
_diffrn_ambient_temperature 150
_diffrn_radiation_probe x-ray
_diffrn_radiation_type MoK\a
_exptl_crystal_density_diffrn 2.455
_refine_ls_R_factor_gt 0.025
_refine_ls_wR_factor_ref 0.065
_cod_data_source_file R26-30old.cif
_cod_data_source_block compound_R26old
_cod_original_cell_volume 561.2(2)
_cod_database_code 1567257

loop_
_symmetry_equiv_pos_site_id
_symmetry_equiv_pos_as_xyz
1 x,y,z
2 -x,-y,-z

loop_
_atom_site_label
_atom_site_type_symbol
_atom_site_fract_x
_atom_site_fract_y
_atom_site_fract_z
_atom_site_U_iso_or_equiv
Rb(1) Rb 0.30330(3) 0.40650(3) 0.40373(3) 0.01232(8)
Rb(2) Rb 0.59597(4) 0.07794(3) 0.64756(3) 0.01356(8)
P(1) P 0.0568(1) 0.1058(1) 0.7325(1) 0.0114(1)
P(2) P 0.4662(1) 0.2788(1) 0.9867(1) 0.0108(1)
P(3) P 0.8526(1) 0.3624(1) 0.2515(1) 0.0131(1)
O(1) O 0.2440(3) 0.0965(2) 0.6051(2) 0.0149(4)
O(2) O -0.0949(3) -0.0140(2) 0.7550(2) 0.0157(4)
O(3) O -0.0173(3) 0.2743(2) 0.6999(3) 0.0193(4)
O(4) O 0.6321(3) 0.3184(2) 0.8334(2) 0.0148(4)
O(5) O 0.5013(3) 0.2413(2) 1.1385(2) 0.0161(4)
O(6) O 0.3518(3) 0.1413(3) 0.9702(3) 0.0197(4)
O(7) O 0.6802(3) 0.3767(3) 0.3908(3) 0.0198(4)
O(8) O 0.8287(3) 0.2671(3) 0.1343(3) 0.0225(5)
O(9) O 1.0146(3) 0.2881(3) 0.2954(3) 0.0236(5)
H(1) H 0.072(5) 0.097(4) 0.864(4) 0.021(9)
H(2) H -0.117(6) 0.275(5) 0.737(5) 0.03(1)
H(3) H 0.358(6) 0.395(5) 0.989(5) 0.03(1)
H(4) H 0.262(7) 0.096(6) 1.063(6) 0.05(1)
H(5) H 0.920(5) 0.494(4) 0.170(4) 0.019(9)
H(6) H 0.741(7) 0.268(6) 0.125(6) 0.04(1)
H(7) H 1.037(7) 0.214(6) 0.295(6) 0.04(2)
